data_7045289
loop_
_publ_author_name
'Cook, Brian J.'
'Chen, Chun-Hsing'
'Pink, Maren'
'Caulton, Kenneth G.'

_publ_section_title
;
 Dehydrohalogenation of proton responsive complexes: versatile aggregation
 via pyrazolate pincer ligand arms.
;
_journal_issue 6
_journal_name_full 'Dalton transactions (Cambridge, England : 2003)'
_journal_page_first 2052
_journal_page_last 2060
_journal_paper_doi 10.1039/c7dt04253a
_journal_volume 47
_journal_year 2018
_chemical_formula_moiety 'C56.00 H82.00 Cl1 Co2 Li1 N10 O4.50'
_chemical_formula_sum 'C56 H82 Cl Co2 Li N10 O4.5'
_chemical_formula_weight 1127.59
_space_group_IT_number 14
_space_group_name_Hall '-P 2yn'
_space_group_name_H-M_alt 'P 1 21/n 1'
_symmetry_cell_setting monoclinic
_symmetry_space_group_name_Hall '-P 2yn'
_symmetry_space_group_name_H-M 'P 1 21/n 1'
_atom_sites_solution_hydrogens difmap
_atom_sites_solution_primary other
_audit_creation_date 2017-12-15
_audit_creation_method CRYSTALS_ver_14.61_build_6236
_audit_update_record
;
2018-01-05 deposited with the CCDC.
2018-01-08 downloaded from the CCDC.
;
_cell_angle_alpha 90
_cell_angle_beta 92.336(2)
_cell_angle_gamma 90
_cell_formula_units_Z 4
_cell_length_a 15.3155(8)
_cell_length_b 15.2918(8)
_cell_length_c 25.7324(13)
_cell_measurement_reflns_used 9956
_cell_measurement_temperature 150
_cell_measurement_theta_max 25
_cell_measurement_theta_min 2
_cell_volume 6021.6(5)
_computing_cell_refinement 'Apex2 (Bruker AXS, 2006)'
_computing_data_collection 'Apex2 (Bruker AXS, 2006)'
_computing_data_reduction 'Apex2 (Bruker AXS, 2006)'
_computing_molecular_graphics 'CAMERON (Watkin et al., 1996)'
_computing_publication_material 'CRYSTALS (Betteridge et al., 2003)'
_computing_structure_refinement 'CRYSTALS (Betteridge et al., 2003)'
_computing_structure_solution 'Superflip (Palatinus & Chapuis, 2007)'
_diffrn_ambient_temperature 150
_diffrn_measured_fraction_theta_full 0.985
_diffrn_measured_fraction_theta_max 0.985
_diffrn_measurement_device Area
_diffrn_measurement_device_type 'Bruker Kappa Apex2'
_diffrn_measurement_method '\f & \w scans'
_diffrn_radiation_monochromator graphite
_diffrn_radiation_type 'Mo K\a'
_diffrn_radiation_wavelength 0.71073
_diffrn_reflns_av_R_equivalents 0.034
_diffrn_reflns_limit_h_max 18
_diffrn_reflns_limit_h_min -17
_diffrn_reflns_limit_k_max 17
_diffrn_reflns_limit_k_min -18
_diffrn_reflns_limit_l_max 30
_diffrn_reflns_limit_l_min -17
_diffrn_reflns_number 27971
_diffrn_reflns_theta_full 25.123
_diffrn_reflns_theta_max 25.123
_diffrn_reflns_theta_min 1.521
_diffrn_standards_number 0
_exptl_absorpt_coefficient_mu 0.647
_exptl_absorpt_correction_T_max 0.94
_exptl_absorpt_correction_T_min 0.93
_exptl_absorpt_correction_type numerical
_exptl_absorpt_process_details 'SADABS, R. Blessing; 1995'
_exptl_crystal_colour orange
_exptl_crystal_density_diffrn 1.244
_exptl_crystal_density_method 'not measured'
_exptl_crystal_description acicular
_exptl_crystal_F_000 2392.001
_exptl_crystal_size_max 0.551
_exptl_crystal_size_mid 0.113
_exptl_crystal_size_min 0.100
_refine_diff_density_max 1.32
_refine_diff_density_min -1.01
_refine_ls_extinction_method None
_refine_ls_goodness_of_fit_ref 1.0047
_refine_ls_hydrogen_treatment constr
_refine_ls_matrix_type full
_refine_ls_number_parameters 634
_refine_ls_number_reflns 10557
_refine_ls_number_restraints 223
_refine_ls_R_factor_all 0.1091
_refine_ls_R_factor_gt 0.0824
_refine_ls_shift/su_max 0.0262751
_refine_ls_shift/su_mean 0.0009370
_refine_ls_structure_factor_coef Fsqd
_refine_ls_weighting_details
;
 Method= Modified Sheldrick 
 w=1/[\s^2^(F^2^) + ( 0.12P)^2^ +29.45P] 
 ,where P=(max(Fo^2^,0) + 2Fc^2^)/3 
;
_refine_ls_weighting_scheme calc
_refine_ls_wR_factor_all 0.2449
_refine_ls_wR_factor_gt 0.2187
_refine_ls_wR_factor_ref 0.2447
_reflns_limit_h_max 18
_reflns_limit_h_min -18
_reflns_limit_k_max 18
_reflns_limit_k_min 0
_reflns_limit_l_max 30
_reflns_limit_l_min 0
_reflns_number_gt 7715
_reflns_number_total 10603
_reflns_threshold_expression I>2.0\s(I)
_oxford_diffrn_Wilson_B_factor 0.00
_oxford_diffrn_Wilson_scale 0.00
_oxford_refine_ls_r_factor_ref 0.1091
_oxford_refine_ls_scale 0.058633(18)
_oxford_reflns_number_all 10560
_oxford_reflns_threshold_expression_ref I>-3.0\s(I)
_oxford_structure_analysis_title 'mo_14012_0m in P2(1)/n'
_cod_data_source_file c7dt04253a2.cif
_cod_data_source_block 14012
_cod_depositor_comments
;
The following automatic conversions were performed:

'_atom_sites_solution_primary' value 'Other' changed to 'other'
according to
/home/data/users/saulius/crontab/automatic-downloads/rss-feeds/RSC/lib/dictionaries/cif_core.dic
dictionary named 'cif_core.dic' version 2.4.2 from 2011-04-26.

Automatic conversion script
Id: cif_fix_values 4973 2017-02-22 13:04:09Z antanas 

 Adding full bibliography for 7045287--7045291.cif.
;
_cod_original_sg_symbol_H-M 'P 1 21/n 1 '
_cod_original_formula_sum 'C56.00 H82.00 Cl1 Co2 Li1 N10 O4.50'
_cod_database_code 7045289

loop_
_symmetry_equiv_pos_as_xyz
x,y,z
-x,-y,-z
-x+1/2,y+1/2,-z+1/2
x+1/2,-y+1/2,z+1/2

loop_
_atom_site_label
_atom_site_type_symbol
_atom_site_fract_x
_atom_site_fract_y
_atom_site_fract_z
_atom_site_U_iso_or_equiv
_atom_site_occupancy
_atom_site_adp_type
_atom_site_refinement_flags_posn
_atom_site_refinement_flags_adp
_atom_site_refinement_flags_occupancy
_atom_site_disorder_assembly
_atom_site_disorder_group
Co1 Co 0.82863(5) -0.01546(5) 0.57387(3) 0.0371 1.0000 Uani . . . . .
Co2 Co 0.74420(5) 0.18321(5) 0.54909(3) 0.0339 1.0000 Uani . . . . .
Cl1 Cl 0.71285(9) 0.03395(8) 0.51023(6) 0.0403 1.0000 Uani . . . . .
O1 O 0.6457(4) -0.1704(8) 0.4562(3) 0.059(2) 0.69(3) Uiso D . P 1 10
O2 O 0.5468(3) -0.1054(3) 0.55475(19) 0.0629(13) 1.0000 Uiso D . . . .
O3 O 0.4854(6) 0.1681(6) 0.7572(3) 0.145(3) 1.0000 Uiso D . . . .
O4 O 0.2496(19) 0.3911(14) 0.7949(9) 0.194(7) 0.52(3) Uiso D . P 1 7
O5 O 0.4782(10) 0.3551(10) 0.2004(7) 0.136(6) 0.5000 Uiso D . . . .
O11 O 0.6454(6) -0.1440(12) 0.4445(6) 0.042(4) 0.31(3) Uiso D . P 1 9
O41 O 0.2289(10) 0.4213(17) 0.7657(16) 0.214(9) 0.48(3) Uiso D . P 1 8
N1 N 0.7443(4) -0.1999(3) 0.5603(3) 0.0604 1.0000 Uani . . . . .
N2 N 0.8146(3) -0.1454(3) 0.5635(2) 0.0480 1.0000 Uani . . . . .
N3 N 0.9558(3) -0.0578(3) 0.57348(18) 0.0364 1.0000 Uani . . . . .
N4 N 0.9000(3) 0.0957(3) 0.56175(18) 0.0340 1.0000 Uani . . . . .
N5 N 0.8773(3) 0.1815(3) 0.55843(18) 0.0356 1.0000 Uani . . . . .
N6 N 0.7208(3) 0.2944(3) 0.44757(19) 0.0405 1.0000 Uani . . . . .
N7 N 0.7026(3) 0.2737(3) 0.49715(18) 0.0354 1.0000 Uani . . . . .
N8 N 0.6581(3) 0.2538(3) 0.59242(18) 0.0350 1.0000 Uani . . . . .
N9 N 0.7337(3) 0.1140(3) 0.61874(19) 0.0383 1.0000 Uani . . . . .
N10 N 0.7674(3) 0.0368(3) 0.6359(2) 0.0418 1.0000 Uani . . . . .
C1 C 0.7742(4) -0.2819(3) 0.5666(3) 0.0593 1.0000 Uani D U . . .
C2 C 0.8648(4) -0.2806(4) 0.5730(3) 0.0515 1.0000 Uani . . . . .
C3 C 0.8883(4) -0.1939(4) 0.5712(2) 0.0414 1.0000 Uani . . . . .
C4 C 0.9701(4) -0.1445(4) 0.5738(2) 0.0382 1.0000 Uani . . . . .
C5 C 1.0541(4) -0.1763(4) 0.5735(2) 0.0407 1.0000 Uani . . . . .
C6 C 1.1220(4) -0.1179(4) 0.5710(2) 0.0426 1.0000 Uani . . . . .
C7 C 1.1066(4) -0.0287(4) 0.5682(2) 0.0385 1.0000 Uani . . . . .
C8 C 1.0213(4) 0.0003(3) 0.5697(2) 0.0346 1.0000 Uani . . . . .
C9 C 0.9875(3) 0.0899(3) 0.5647(2) 0.0319 1.0000 Uani . . . . .
C10 C 1.0228(4) 0.1731(3) 0.5635(2) 0.0367 1.0000 Uani . . . . .
C11 C 0.9519(4) 0.2296(3) 0.5605(2) 0.0355 1.0000 Uani . . . . .
C12 C 0.7092(3) -0.3576(3) 0.5697(2) 0.0585 0.702(14) Uani D . P 1 4
C13 C 0.6565(6) -0.3479(6) 0.6179(4) 0.0801 0.702(14) Uani D U P 1 4
C14 C 0.6473(6) -0.3569(6) 0.5215(4) 0.0775 0.702(14) Uani D . P 1 4
C15 C 0.7583(5) -0.4437(4) 0.5722(4) 0.0640 0.702(14) Uani D . P 1 4
C16 C 0.9508(4) 0.3288(4) 0.5619(3) 0.0416 1.0000 Uani . . . . .
C17 C 0.9221(5) 0.3675(4) 0.5094(3) 0.0555 1.0000 Uani . . . . .
C18 C 0.8872(5) 0.3592(4) 0.6031(3) 0.0550 1.0000 Uani . . . . .
C19 C 1.0417(4) 0.3625(4) 0.5769(3) 0.0625 1.0000 Uani . . . . .
C20 C 0.6777(4) 0.3680(3) 0.43569(19) 0.0420 1.0000 Uani D . . . .
C21 C 0.6303(4) 0.3961(4) 0.4775(2) 0.0416 1.0000 Uani . . . . .
C22 C 0.6484(3) 0.3355(4) 0.5159(2) 0.0356 1.0000 Uani . . . . .
C23 C 0.6229(4) 0.3249(4) 0.5691(2) 0.0391 1.0000 Uani . . . . .
C24 C 0.5686(4) 0.3787(4) 0.5974(3) 0.0485 1.0000 Uani . . . . .
C25 C 0.5513(4) 0.3562(4) 0.6477(3) 0.0535 1.0000 Uani . . . . .
C26 C 0.5866(4) 0.2810(4) 0.6707(3) 0.0475 1.0000 Uani . . . . .
C27 C 0.6419(4) 0.2302(4) 0.6411(2) 0.0377 1.0000 Uani . . . . .
C28 C 0.6853(4) 0.1483(4) 0.6556(2) 0.0398 1.0000 Uani . . . . .
C29 C 0.6873(4) 0.0918(4) 0.6988(3) 0.0493 1.0000 Uani . . . . .
C30 C 0.7407(4) 0.0228(3) 0.6844(2) 0.0546 1.0000 Uani D U . . .
C31 C 0.6763(8) 0.4107(8) 0.3824(3) 0.053(9) 0.34(2) Uiso D . P 1 2
C32 C 0.5834(11) 0.4101(17) 0.3587(6) 0.077(8) 0.34(2) Uiso D . P 1 2
C33 C 0.708(2) 0.5048(10) 0.3875(7) 0.088(10) 0.34(2) Uiso D . P 1 2
C34 C 0.7360(16) 0.3605(17) 0.3470(5) 0.085(12) 0.34(2) Uiso D . P 1 2
C35 C 0.7561(6) -0.0620(4) 0.7135(3) 0.0541 0.51(3) Uani D U P 1 6
C36 C 0.8486(9) -0.0941(9) 0.7053(6) 0.0538 0.51(3) Uani D U P 1 6
C37 C 0.6912(12) -0.1305(6) 0.6934(5) 0.0642 0.51(3) Uani D U P 1 6
C38 C 0.7444(10) -0.0475(8) 0.7712(3) 0.0611 0.51(3) Uani D U P 1 6
C39 C 0.7311(3) -0.1834(11) 0.4343(4) 0.091(5) 0.69(3) Uiso D . P 1 10
C40 C 0.7211(5) -0.2121(8) 0.3807(4) 0.135(5) 1.0000 Uiso D . . . .
C41 C 0.6335(6) -0.2406(7) 0.3712(3) 0.112(4) 1.0000 Uiso D . . . .
C42 C 0.5843(4) -0.1941(6) 0.4137(3) 0.092(3) 1.0000 Uiso D . . . .
C43 C 0.5235(6) -0.0289(5) 0.5836(4) 0.101(3) 1.0000 Uiso D . . . .
C44 C 0.4503(9) -0.0536(9) 0.6158(5) 0.128(4) 1.0000 Uiso . . . . .
C45 C 0.4249(7) -0.1413(7) 0.6017(4) 0.098(3) 1.0000 Uiso . . . . .
C46 C 0.4691(4) -0.1583(5) 0.5544(3) 0.071(2) 1.0000 Uiso D . . . .
C47 C 0.4973(8) 0.1697(7) 0.8128(4) 0.118(4) 1.0000 Uiso D . . . .
C48 C 0.5054(8) 0.0808(7) 0.8318(5) 0.106(3) 1.0000 Uiso . . . . .
C49 C 0.4645(9) 0.0257(9) 0.7890(5) 0.130(4) 1.0000 Uiso . . . . .
C50 C 0.4456(9) 0.0847(7) 0.7468(4) 0.133(5) 1.0000 Uiso D . . . .
C51 C 0.2964(11) 0.4729(10) 0.7918(7) 0.172(6) 1.0000 Uiso D . . . .
C52 C 0.3810(11) 0.4189(11) 0.7799(7) 0.166(6) 1.0000 Uiso D . . . .
C53 C 0.3639(12) 0.3613(12) 0.7411(7) 0.173(7) 1.0000 Uiso D . . . .
C54 C 0.2747(14) 0.3441(11) 0.7491(8) 0.200(8) 1.0000 Uiso D . . . .
C55 C 0.5612(9) 0.3099(11) 0.2058(7) 0.080(5) 0.5000 Uiso D . . . .
C56 C 0.5539(13) 0.2361(13) 0.2285(8) 0.092(6) 0.5000 Uiso D . . . .
C57 C 0.4785(14) 0.2389(16) 0.2453(9) 0.108(7) 0.5000 Uiso D . . . .
C58 C 0.4236(11) 0.3091(16) 0.2353(10) 0.125(8) 0.5000 Uiso D . . . .
C121 C 0.7224(9) -0.3661(7) 0.5713(6) 0.092(10) 0.298(14) Uiso D . P 1 3
C131 C 0.727(2) -0.3971(15) 0.6274(7) 0.123(12) 0.298(14) Uiso D . P 1 3
C141 C 0.6278(9) -0.3502(15) 0.5541(13) 0.107(12) 0.298(14) Uiso D . P 1 3
C151 C 0.7608(17) -0.4362(9) 0.5369(11) 0.080(8) 0.298(14) Uiso D . P 1 3
C311 C 0.6929(4) 0.4141(4) 0.3845(2) 0.0503 0.66(2) Uani D . P 1 1
C321 C 0.6130(8) 0.4675(9) 0.3684(4) 0.0917 0.66(2) Uani D . P 1 1
C331 C 0.7715(8) 0.4744(8) 0.3909(4) 0.0867 0.66(2) Uani D . P 1 1
C341 C 0.7100(10) 0.3465(7) 0.3425(3) 0.0675 0.66(2) Uani D . P 1 1
C351 C 0.7720(8) -0.0584(5) 0.7146(4) 0.075(5) 0.49(3) Uiso D . P 1 5
C361 C 0.8713(9) -0.0648(13) 0.7137(8) 0.071(6) 0.49(3) Uiso D . P 1 5
C371 C 0.7315(16) -0.1400(6) 0.6896(8) 0.085(6) 0.49(3) Uiso D . P 1 5
C381 C 0.7448(15) -0.0519(12) 0.7706(4) 0.129(12) 0.49(3) Uiso D . P 1 5
C391 C 0.7209(7) -0.1416(11) 0.4140(8) 0.064(9) 0.31(3) Uiso D . P 1 9
H21 H 0.9022 -0.3300 0.5766 0.0584 1.0000 Uiso R . . . .
H51 H 1.0644 -0.2375 0.5752 0.0502 1.0000 Uiso R . . . .
H61 H 1.1802 -0.1396 0.5714 0.0502 1.0000 Uiso R . . . .
H71 H 1.1533 0.0116 0.5652 0.0481 1.0000 Uiso R . . . .
H101 H 1.0830 0.1882 0.5641 0.0438 1.0000 Uiso R . . . .
H131 H 0.6159 -0.3946 0.6201 0.0898 0.702(14) Uiso R . P 1 4
H132 H 0.6952 -0.3484 0.6477 0.0898 0.702(14) Uiso R . P 1 4
H133 H 0.6258 -0.2938 0.6163 0.0898 0.702(14) Uiso R . P 1 4
H141 H 0.6067 -0.4037 0.5232 0.0885 0.702(14) Uiso R . P 1 4
H142 H 0.6803 -0.3631 0.4913 0.0885 0.702(14) Uiso R . P 1 4
H143 H 0.6167 -0.3029 0.5201 0.0885 0.702(14) Uiso R . P 1 4
H151 H 0.7183 -0.4910 0.5741 0.0744 0.702(14) Uiso R . P 1 4
H152 H 0.7967 -0.4440 0.6021 0.0744 0.702(14) Uiso R . P 1 4
H153 H 0.7911 -0.4496 0.5418 0.0744 0.702(14) Uiso R . P 1 4
H171 H 0.9215 0.4295 0.5114 0.0678 1.0000 Uiso R . . . .
H172 H 0.9617 0.3495 0.4841 0.0678 1.0000 Uiso R . . . .
H173 H 0.8651 0.3469 0.5000 0.0678 1.0000 Uiso R . . . .
H181 H 0.8854 0.4212 0.6038 0.0628 1.0000 Uiso R . . . .
H182 H 0.9073 0.3380 0.6362 0.0628 1.0000 Uiso R . . . .
H183 H 0.8303 0.3370 0.5951 0.0628 1.0000 Uiso R . . . .
H191 H 1.0421 0.4246 0.5776 0.0704 1.0000 Uiso R . . . .
H192 H 1.0579 0.3406 0.6105 0.0704 1.0000 Uiso R . . . .
H193 H 1.0820 0.3423 0.5525 0.0704 1.0000 Uiso R . . . .
H211 H 0.5947 0.4468 0.4792 0.0511 1.0000 Uiso R . . . .
H241 H 0.5443 0.4299 0.5817 0.0587 1.0000 Uiso R . . . .
H251 H 0.5144 0.3932 0.6668 0.0614 1.0000 Uiso R . . . .
H261 H 0.5746 0.2647 0.7053 0.0592 1.0000 Uiso R . . . .
H291 H 0.6590 0.0993 0.7307 0.0589 1.0000 Uiso R . . . .
H321 H 0.5808 0.4387 0.3259 0.0600 0.34(2) Uiso R . P 1 2
H322 H 0.5482 0.4409 0.3822 0.0600 0.34(2) Uiso R . P 1 2
H323 H 0.5623 0.3520 0.3547 0.0600 0.34(2) Uiso R . P 1 2
H331 H 0.7063 0.5339 0.3549 0.0953 0.34(2) Uiso R . P 1 2
H332 H 0.7667 0.5030 0.4012 0.0953 0.34(2) Uiso R . P 1 2
H333 H 0.6727 0.5354 0.4110 0.0953 0.34(2) Uiso R . P 1 2
H341 H 0.7343 0.3888 0.3141 0.1039 0.34(2) Uiso R . P 1 2
H342 H 0.7945 0.3590 0.3608 0.1039 0.34(2) Uiso R . P 1 2
H343 H 0.7146 0.3025 0.3431 0.1039 0.34(2) Uiso R . P 1 2
H361 H 0.8585 -0.1487 0.7221 0.0721 0.51(3) Uiso R . P 1 6
H362 H 0.8852 -0.0509 0.7213 0.0721 0.51(3) Uiso R . P 1 6
H363 H 0.8615 -0.0992 0.6696 0.0721 0.51(3) Uiso R . P 1 6
H371 H 0.7002 -0.1854 0.7102 0.0748 0.51(3) Uiso R . P 1 6
H372 H 0.6319 -0.1134 0.6961 0.0748 0.51(3) Uiso R . P 1 6
H373 H 0.7043 -0.1356 0.6578 0.0748 0.51(3) Uiso R . P 1 6
H381 H 0.7536 -0.1018 0.7884 0.0734 0.51(3) Uiso R . P 1 6
H382 H 0.7812 -0.0043 0.7871 0.0734 0.51(3) Uiso R . P 1 6
H383 H 0.6851 -0.0304 0.7737 0.0734 0.51(3) Uiso R . P 1 6
H411 H 0.6347 -0.3002 0.3816 0.1394 1.0000 Uiso R . . . .
H412 H 0.6100 -0.2362 0.3366 0.1394 1.0000 Uiso R . . . .
H421 H 0.5390 -0.2296 0.4264 0.1135 1.0000 Uiso R . . . .
H422 H 0.5596 -0.1442 0.3967 0.1135 1.0000 Uiso R . . . .
H431 H 0.5714 -0.0077 0.6046 0.1279 1.0000 Uiso R . . . .
H432 H 0.5038 0.0156 0.5601 0.1279 1.0000 Uiso R . . . .
H441 H 0.4704 -0.0556 0.6512 0.1589 1.0000 Uiso R . . . .
H442 H 0.4023 -0.0144 0.6122 0.1589 1.0000 Uiso R . . . .
H451 H 0.4407 -0.1822 0.6282 0.1180 1.0000 Uiso R . . . .
H452 H 0.3632 -0.1414 0.5959 0.1180 1.0000 Uiso R . . . .
H461 H 0.4830 -0.2188 0.5543 0.0862 1.0000 Uiso R . . . .
H462 H 0.4328 -0.1447 0.5247 0.0862 1.0000 Uiso R . . . .
H471 H 0.5476 0.2027 0.8232 0.1432 1.0000 Uiso R . . . .
H472 H 0.4472 0.1949 0.8275 0.1432 1.0000 Uiso R . . . .
H481 H 0.4795 0.0713 0.8642 0.1263 1.0000 Uiso R . . . .
H482 H 0.5658 0.0668 0.8349 0.1263 1.0000 Uiso R . . . .
H491 H 0.4140 0.0001 0.8029 0.1544 1.0000 Uiso R . . . .
H492 H 0.5040 -0.0191 0.7798 0.1544 1.0000 Uiso R . . . .
H501 H 0.3839 0.0907 0.7432 0.1820 1.0000 Uiso R . . . .
H502 H 0.4668 0.0587 0.7163 0.1820 1.0000 Uiso R . . . .
H511 H 0.3009 0.4954 0.8263 0.2122 1.0000 Uiso R . . . .
H512 H 0.2757 0.5175 0.7688 0.2122 1.0000 Uiso R . . . .
H521 H 0.4154 0.4031 0.8100 0.2251 1.0000 Uiso R . . . .
H522 H 0.4108 0.4622 0.7610 0.2251 1.0000 Uiso R . . . .
H531 H 0.3996 0.3148 0.7542 0.2577 1.0000 Uiso R . . . .
H532 H 0.3794 0.3747 0.7066 0.2577 1.0000 Uiso R . . . .
H541 H 0.2694 0.2836 0.7567 0.2223 1.0000 Uiso R . . . .
H542 H 0.2458 0.3564 0.7166 0.2223 1.0000 Uiso R . . . .
H551 H 0.5976 0.3432 0.2292 0.0870 0.5000 Uiso R . . . .
H552 H 0.5900 0.3014 0.1742 0.0870 0.5000 Uiso R . . . .
H561 H 0.5999 0.2168 0.2516 0.1101 0.5000 Uiso R . . . .
H562 H 0.5443 0.1941 0.2016 0.1101 0.5000 Uiso R . . . .
H571 H 0.4934 0.2567 0.2799 0.1457 0.5000 Uiso R . . . .
H572 H 0.4490 0.1843 0.2459 0.1457 0.5000 Uiso R . . . .
H581 H 0.3982 0.3456 0.2605 0.1594 0.5000 Uiso R . . . .
H582 H 0.3787 0.2824 0.2143 0.1594 0.5000 Uiso R . . . .
H1311 H 0.6969 -0.4510 0.6313 0.1589 0.298(14) Uiso R . P 1 3
H1312 H 0.7870 -0.4048 0.6365 0.1589 0.298(14) Uiso R . P 1 3
H1313 H 0.7027 -0.3543 0.6495 0.1589 0.298(14) Uiso R . P 1 3
H1411 H 0.5973 -0.4039 0.5576 0.1324 0.298(14) Uiso R . P 1 3
H1412 H 0.6040 -0.3076 0.5764 0.1324 0.298(14) Uiso R . P 1 3
H1413 H 0.6220 -0.3308 0.5191 0.1324 0.298(14) Uiso R . P 1 3
H1511 H 0.7311 -0.4903 0.5403 0.0923 0.298(14) Uiso R . P 1 3
H1512 H 0.8209 -0.4438 0.5462 0.0923 0.298(14) Uiso R . P 1 3
H1513 H 0.7547 -0.4166 0.5019 0.0923 0.298(14) Uiso R . P 1 3
H3211 H 0.6224 0.4964 0.3364 0.1078 0.66(2) Uiso R . P 1 1
H3212 H 0.6015 0.5096 0.3944 0.1078 0.66(2) Uiso R . P 1 1
H3213 H 0.5645 0.4290 0.3642 0.1078 0.66(2) Uiso R . P 1 1
H3311 H 0.7818 0.5033 0.3591 0.1099 0.66(2) Uiso R . P 1 1
H3312 H 0.7596 0.5165 0.4169 0.1099 0.66(2) Uiso R . P 1 1
H3313 H 0.8217 0.4415 0.4015 0.1099 0.66(2) Uiso R . P 1 1
H3411 H 0.7199 0.3747 0.3104 0.0862 0.66(2) Uiso R . P 1 1
H3412 H 0.7603 0.3138 0.3532 0.0862 0.66(2) Uiso R . P 1 1
H3413 H 0.6613 0.3083 0.3383 0.0862 0.66(2) Uiso R . P 1 1
H3611 H 0.8926 -0.1122 0.7344 0.0829 0.49(3) Uiso R . P 1 5
H3612 H 0.9004 -0.0125 0.7244 0.0829 0.49(3) Uiso R . P 1 5
H3613 H 0.8818 -0.0760 0.6782 0.0829 0.49(3) Uiso R . P 1 5
H3711 H 0.7521 -0.1879 0.7103 0.1080 0.49(3) Uiso R . P 1 5
H3712 H 0.6705 -0.1329 0.6936 0.1080 0.49(3) Uiso R . P 1 5
H3713 H 0.7424 -0.1511 0.6541 0.1080 0.49(3) Uiso R . P 1 5
Li1 Li 0.6530(8) -0.1231(8) 0.5235(6) 0.0674 1.0000 Uani . . . . .
H3811 H 0.7644 -0.1024 0.7892 0.1471 0.49(3) Uiso R . P 1 5
H3812 H 0.7698 -0.0012 0.7865 0.1471 0.49(3) Uiso R . P 1 5
H3813 H 0.6829 -0.0484 0.7711 0.1471 0.49(3) Uiso R . P 1 5
H3911 H 0.7747 -0.1316 0.4327 0.0908 0.31(3) Uiso R . P 1 9
H3912 H 0.7084 -0.0934 0.3916 0.0908 0.31(3) Uiso R . P 1 9
H401 H 0.7614 -0.2581 0.3751 0.1591 0.69(3) Uiso R . P 1 10
H402 H 0.7325 -0.1648 0.3581 0.1591 0.69(3) Uiso R . P 1 10
H403 H 0.7547 -0.2547 0.3995 0.1591 0.31(3) Uiso R . P 1 9
H404 H 0.7469 -0.2007 0.3485 0.1591 0.31(3) Uiso R . P 1 9
H391 H 0.7598 -0.2291 0.4533 0.1108 0.69(3) Uiso R . P 1 10
H392 H 0.7653 -0.1316 0.4370 0.1108 0.69(3) Uiso R . P 1 10

loop_
_atom_site_aniso_label
_atom_site_aniso_U_11
_atom_site_aniso_U_22
_atom_site_aniso_U_33
_atom_site_aniso_U_23
_atom_site_aniso_U_13
_atom_site_aniso_U_12
Co1 0.0376(4) 0.0203(4) 0.0532(5) -0.0014(3) -0.0011(3) 0.0053(3)
Co2 0.0338(4) 0.0241(4) 0.0438(5) 0.0002(3) 0.0012(3) 0.0057(3)
Cl1 0.0367(7) 0.0260(7) 0.0575(9) -0.0047(6) -0.0061(6) 0.0038(5)
N1 0.045(3) 0.021(2) 0.114(5) -0.007(3) -0.006(3) 0.001(2)
N2 0.040(3) 0.023(2) 0.081(4) -0.003(2) -0.005(3) 0.008(2)
N3 0.045(3) 0.025(2) 0.040(3) 0.0012(19) 0.003(2) 0.007(2)
N4 0.037(3) 0.023(2) 0.042(3) -0.0024(19) -0.001(2) 0.0065(19)
N5 0.040(3) 0.021(2) 0.047(3) -0.0006(19) 0.000(2) 0.0043(19)
N6 0.043(3) 0.031(2) 0.047(3) 0.005(2) 0.004(2) 0.008(2)
N7 0.037(2) 0.025(2) 0.044(3) -0.003(2) 0.000(2) 0.0060(19)
N8 0.033(2) 0.026(2) 0.046(3) -0.001(2) -0.002(2) 0.0018(19)
N9 0.041(3) 0.027(2) 0.047(3) 0.002(2) 0.004(2) 0.006(2)
N10 0.045(3) 0.029(2) 0.052(3) 0.003(2) 0.008(2) 0.005(2)
C1 0.052(4) 0.030(3) 0.095(5) -0.004(3) -0.004(4) 0.007(3)
C2 0.056(4) 0.025(3) 0.074(5) 0.001(3) 0.002(3) 0.014(3)
C3 0.046(3) 0.025(3) 0.054(4) -0.002(2) 0.004(3) 0.007(2)
C4 0.046(3) 0.028(3) 0.041(3) 0.001(2) 0.002(3) 0.008(2)
C5 0.051(4) 0.027(3) 0.044(3) 0.002(2) 0.002(3) 0.014(3)
C6 0.044(3) 0.041(3) 0.042(3) -0.001(3) 0.003(3) 0.017(3)
C7 0.039(3) 0.035(3) 0.041(3) -0.003(2) -0.001(2) 0.009(2)
C8 0.042(3) 0.030(3) 0.032(3) -0.002(2) 0.001(2) 0.007(2)
C9 0.033(3) 0.031(3) 0.031(3) -0.006(2) -0.002(2) 0.007(2)
C10 0.033(3) 0.026(3) 0.051(3) -0.007(2) 0.002(2) 0.001(2)
C11 0.035(3) 0.025(3) 0.046(3) -0.006(2) 0.000(2) 0.001(2)
C12 0.048(6) 0.029(4) 0.097(7) -0.006(5) -0.015(5) 0.001(4)
C13 0.074(7) 0.060(5) 0.107(6) -0.004(6) 0.009(6) -0.016(5)
C14 0.060(7) 0.061(6) 0.109(8) 0.000(7) -0.025(7) -0.006(6)
C15 0.062(6) 0.035(5) 0.094(7) 0.000(5) -0.011(6) -0.002(5)
C16 0.039(3) 0.025(3) 0.061(4) -0.004(3) 0.001(3) 0.000(2)
C17 0.064(4) 0.024(3) 0.078(5) 0.002(3) 0.006(4) -0.001(3)
C18 0.058(4) 0.035(3) 0.072(5) -0.014(3) 0.006(3) 0.006(3)
C19 0.050(4) 0.033(3) 0.104(6) -0.013(4) -0.003(4) -0.005(3)
C20 0.044(3) 0.032(3) 0.050(4) 0.002(3) 0.000(3) 0.005(3)
C21 0.038(3) 0.029(3) 0.057(4) 0.000(3) -0.001(3) 0.009(2)
C22 0.029(3) 0.030(3) 0.047(3) -0.003(2) -0.001(2) 0.005(2)
C23 0.035(3) 0.028(3) 0.054(4) -0.004(3) -0.001(3) 0.002(2)
C24 0.054(4) 0.038(3) 0.054(4) -0.004(3) -0.001(3) 0.014(3)
C25 0.057(4) 0.047(4) 0.057(4) -0.010(3) 0.007(3) 0.020(3)
C26 0.051(4) 0.048(4) 0.043(3) -0.002(3) 0.004(3) 0.010(3)
C27 0.035(3) 0.034(3) 0.044(3) -0.005(2) 0.002(2) 0.002(2)
C28 0.039(3) 0.034(3) 0.046(3) 0.003(3) -0.002(3) 0.002(2)
C29 0.055(4) 0.046(4) 0.047(4) 0.005(3) 0.012(3) 0.008(3)
C30 0.068(4) 0.039(3) 0.058(3) 0.019(3) 0.016(3) 0.013(3)
C35 0.071(5) 0.035(5) 0.058(5) 0.024(4) 0.021(4) 0.017(4)
C36 0.071(7) 0.039(6) 0.052(7) 0.020(6) 0.013(6) 0.027(6)
C37 0.078(5) 0.047(4) 0.069(5) 0.029(4) 0.021(4) 0.014(4)
C38 0.077(6) 0.047(5) 0.061(6) 0.036(5) 0.029(5) 0.025(5)
C311 0.060(7) 0.034(6) 0.058(7) 0.018(4) 0.011(5) 0.014(5)
C321 0.085(10) 0.101(10) 0.092(9) 0.060(9) 0.035(8) 0.055(8)
C331 0.092(9) 0.089(8) 0.080(9) 0.014(7) 0.014(8) -0.022(7)
C341 0.090(8) 0.062(6) 0.051(7) 0.011(6) 0.014(6) 0.013(8)
Li1 0.048(6) 0.041(6) 0.112(11) -0.005(6) -0.012(7) -0.002(5)

loop_
_atom_type_symbol
_atom_type_scat_dispersion_real
_atom_type_scat_dispersion_imag
_atom_type_scat_Cromer_Mann_a1
_atom_type_scat_Cromer_Mann_b1
_atom_type_scat_Cromer_Mann_a2
_atom_type_scat_Cromer_Mann_b2
_atom_type_scat_Cromer_Mann_a3
_atom_type_scat_Cromer_Mann_b3
_atom_type_scat_Cromer_Mann_a4
_atom_type_scat_Cromer_Mann_b4
_atom_type_scat_Cromer_Mann_c
_atom_type_scat_source
C 0.0033 0.0016 2.3100 20.8439 1.0200 10.2075 1.5886 0.5687 0.8650 51.6512 0.2156 'International Tables Vol C 4.2.6.8 and 6.1.1.4'
H 0.0000 0.0000 0.4930 10.5109 0.3229 26.1257 0.1402 3.1424 0.0408 57.7998 0.0030 'International Tables Vol C 4.2.6.8 and 6.1.1.4'
N 0.0061 0.0033 12.2126 0.0057 3.1322 9.8933 2.0125 28.9975 1.1663 0.5826 -11.5290 'International Tables Vol C 4.2.6.8 and 6.1.1.4'
O 0.0106 0.0060 3.0485 13.2771 2.2868 5.7011 1.5463 0.3239 0.8670 32.9089 0.2508 'International Tables Vol C 4.2.6.8 and 6.1.1.4'
Cl 0.1484 0.1585 11.4604 0.0104 7.1964 1.1662 6.2556 18.5194 1.6455 47.7784 -9.5574 'International Tables Vol C 4.2.6.8 and 6.1.1.4'
Co 0.3494 0.9721 12.2841 4.2791 7.3409 0.2784 4.0034 13.5359 2.3488 71.1692 1.0118 'International Tables Vol C 4.2.6.8 and 6.1.1.4'
Li -0.0003 0.0001 1.1282 3.9546 0.7508 1.0524 0.6175 85.3905 0.4653 168.2610 0.0377 'International Tables Vol C 4.2.6.8 and 6.1.1.4'

loop_
_geom_angle_atom_site_label_1
_geom_angle_atom_site_label_2
_geom_angle_atom_site_label_3
_geom_angle
_geom_angle_publ_flag
Cl1 Co1 N2 98.23(15) yes
Cl1 Co1 N3 138.18(14) yes
N2 Co1 N3 77.58(19) yes
Cl1 Co1 N4 91.04(13) yes
N2 Co1 N4 148.4(2) yes
N3 Co1 N4 75.47(18) yes
Cl1 Co1 N10 93.31(15) yes
N2 Co1 N10 116.0(2) yes
N3 Co1 N10 126.3(2) yes
N4 Co1 N10 93.36(18) yes
Cl1 Co2 N5 101.98(13) yes
Cl1 Co2 N7 107.95(14) yes
N5 Co2 N7 112.02(18) yes
Cl1 Co2 N8 124.72(13) yes
N5 Co2 N8 126.80(18) yes
N7 Co2 N8 78.89(18) yes
Cl1 Co2 N9 82.10(14) yes
N5 Co2 N9 90.23(19) yes
N7 Co2 N9 152.17(18) yes
N8 Co2 N9 74.26(18) yes
Co1 Cl1 Co2 83.96(5) yes
C39 O1 C42 103.72(6) yes
C43 O2 C46 103.71(6) yes
C43 O2 Li1 125.5(5) yes
C46 O2 Li1 130.7(5) yes
C47 O3 C50 103.69(6) yes
C51 O4 C54 103.68(6) yes
C55 O5 C58 103.69(6) yes
C42 O11 C391 103.67(6) yes
C51 O41 C54 103.68(6) yes
N2 N1 C1 107.5(5) yes
Co1 N2 N1 133.8(4) yes
Co1 N2 C3 115.8(4) yes
N1 N2 C3 108.9(5) yes
Co1 N3 C4 117.7(4) yes
Co1 N3 C8 120.1(3) yes
C4 N3 C8 122.0(5) yes
Co1 N4 N5 132.3(3) yes
Co1 N4 C9 118.2(3) yes
N5 N4 C9 108.6(4) yes
Co2 N5 N4 105.7(3) yes
Co2 N5 C11 146.3(4) yes
N4 N5 C11 108.0(4) yes
N7 N6 C20 107.1(4) yes
Co2 N7 N6 135.7(3) yes
Co2 N7 C22 115.1(4) yes
N6 N7 C22 108.9(4) yes
Co2 N8 C23 115.8(4) yes
Co2 N8 C27 120.8(4) yes
C23 N8 C27 123.3(5) yes
Co2 N9 N10 132.6(4) yes
Co2 N9 C28 118.3(4) yes
N10 N9 C28 109.0(5) yes
Co1 N10 N9 105.5(3) yes
Co1 N10 C30 145.8(4) yes
N9 N10 C30 108.3(4) yes
N1 C1 C2 109.6(5) yes
N1 C1 C121 128.7(7) yes
C2 C1 C121 121.6(7) yes
N1 C1 C2 109.6(5) yes
N1 C1 C12 119.6(4) yes
C2 C1 C12 130.7(4) yes
C1 C2 C3 105.7(5) yes
C1 C2 H21 126.6 no
C3 C2 H21 127.7 no
C2 C3 N2 108.3(5) yes
C2 C3 C4 136.1(6) yes
N2 C3 C4 115.5(5) yes
C3 C4 N3 111.7(5) yes
C3 C4 C5 128.1(5) yes
N3 C4 C5 120.0(6) yes
C4 C5 C6 118.7(5) yes
C4 C5 H51 120.1 no
C6 C5 H51 121.2 no
C5 C6 C7 120.9(5) yes
C5 C6 H61 118.9 no
C7 C6 H61 120.2 no
C6 C7 C8 118.3(6) yes
C6 C7 H71 121.1 no
C8 C7 H71 120.6 no
C7 C8 N3 119.8(5) yes
C7 C8 C9 128.9(5) yes
N3 C8 C9 111.2(5) yes
C8 C9 N4 114.5(5) yes
C8 C9 C10 136.3(5) yes
N4 C9 C10 109.1(5) yes
C9 C10 C11 105.6(5) yes
C9 C10 H101 127.0 no
C11 C10 H101 127.4 no
C10 C11 N5 108.7(5) yes
C10 C11 C16 129.1(5) yes
N5 C11 C16 122.2(5) yes
C1 C12 C13 109.67(6) yes
C1 C12 C14 109.69(6) yes
C13 C12 C14 109.26(7) yes
C1 C12 C15 109.66(6) yes
C13 C12 C15 109.26(7) yes
C14 C12 C15 109.27(7) yes
C12 C13 H131 110.3 no
C12 C13 H132 109.0 no
H131 C13 H132 109.5 no
C12 C13 H133 109.2 no
H131 C13 H133 109.5 no
H132 C13 H133 109.5 no
C12 C14 H141 110.2 no
C12 C14 H142 109.3 no
H141 C14 H142 109.5 no
C12 C14 H143 109.0 no
H141 C14 H143 109.5 no
H142 C14 H143 109.5 no
C12 C15 H151 110.1 no
C12 C15 H152 109.2 no
H151 C15 H152 109.5 no
C12 C15 H153 109.0 no
H151 C15 H153 109.5 no
H152 C15 H153 109.5 no
C11 C16 C17 111.7(5) yes
C11 C16 C18 109.0(5) yes
C17 C16 C18 109.0(5) yes
C11 C16 C19 109.6(5) yes
C17 C16 C19 108.8(6) yes
C18 C16 C19 108.7(6) yes
C16 C17 H171 110.1 no
C16 C17 H172 109.1 no
H171 C17 H172 109.5 no
C16 C17 H173 109.2 no
H171 C17 H173 109.5 no
H172 C17 H173 109.5 no
C16 C18 H181 109.5 no
C16 C18 H182 108.9 no
H181 C18 H182 109.5 no
C16 C18 H183 110.0 no
H181 C18 H183 109.5 no
H182 C18 H183 109.5 no
C16 C19 H191 110.5 no
C16 C19 H192 108.4 no
H191 C19 H192 109.5 no
C16 C19 H193 109.5 no
H191 C19 H193 109.5 no
H192 C19 H193 109.5 no
N6 C20 C21 110.7(5) yes
N6 C20 C311 119.8(4) yes
C21 C20 C311 129.1(4) yes
N6 C20 C21 110.7(5) yes
N6 C20 C31 123.9(6) yes
C21 C20 C31 125.3(6) yes
C20 C21 C22 104.6(5) yes
C20 C21 H211 127.4 no
C22 C21 H211 127.9 no
C21 C22 N7 108.7(5) yes
C21 C22 C23 134.5(5) yes
N7 C22 C23 116.7(5) yes
C22 C23 N8 113.1(5) yes
C22 C23 C24 128.0(5) yes
N8 C23 C24 118.8(6) yes
C23 C24 C25 119.0(6) yes
C23 C24 H241 119.7 no
C25 C24 H241 121.3 no
C24 C25 C26 121.3(6) yes
C24 C25 H251 118.6 no
C26 C25 H251 120.1 no
C25 C26 C27 117.5(6) yes
C25 C26 H261 121.8 no
C27 C26 H261 120.7 no
C26 C27 N8 120.0(5) yes
C26 C27 C28 128.1(6) yes
N8 C27 C28 111.9(5) yes
C27 C28 N9 114.5(5) yes
C27 C28 C29 136.4(6) yes
N9 C28 C29 109.0(5) yes
C28 C29 C30 104.4(5) yes
C28 C29 H291 127.7 no
C30 C29 H291 127.9 no
C29 C30 N10 109.3(5) yes
C29 C30 C351 130.8(6) yes
N10 C30 C351 119.9(6) yes
C29 C30 N10 109.3(5) yes
C29 C30 C35 126.8(5) yes
N10 C30 C35 123.3(4) yes
C20 C31 C32 109.68(7) yes
C20 C31 C33 109.67(7) yes
C32 C31 C33 109.27(7) yes
C20 C31 C34 109.67(7) yes
C32 C31 C34 109.28(7) yes
C33 C31 C34 109.27(7) yes
C31 C32 H321 110.9 no
C31 C32 H322 106.6 no
H321 C32 H322 109.5 no
C31 C32 H323 110.9 no
H321 C32 H323 109.5 no
H322 C32 H323 109.5 no
C31 C33 H331 111.7 no
C31 C33 H332 107.4 no
H331 C33 H332 109.5 no
C31 C33 H333 109.3 no
H331 C33 H333 109.5 no
H332 C33 H333 109.5 no
C31 C34 H341 108.0 no
C31 C34 H342 111.6 no
H341 C34 H342 109.5 no
C31 C34 H343 108.8 no
H341 C34 H343 109.5 no
H342 C34 H343 109.5 no
C30 C35 C36 109.67(6) yes
C30 C35 C37 109.67(6) yes
C36 C35 C37 109.27(7) yes
C30 C35 C38 109.66(7) yes
C36 C35 C38 109.28(7) yes
C37 C35 C38 109.28(7) yes
C35 C36 H361 110.7 no
C35 C36 H362 104.6 no
H361 C36 H362 109.5 no
C35 C36 H363 113.0 no
H361 C36 H363 109.5 no
H362 C36 H363 109.5 no
C35 C37 H371 111.9 no
C35 C37 H372 113.5 no
H371 C37 H372 109.5 no
C35 C37 H373 102.8 no
H371 C37 H373 109.5 no
H372 C37 H373 109.5 no
C35 C38 H381 107.9 no
C35 C38 H382 115.4 no
H381 C38 H382 109.5 no
C35 C38 H383 104.9 no
H381 C38 H383 109.5 no
H382 C38 H383 109.5 no
O1 C39 C40 110.31(10) yes
O1 C39 H391 107.8 no
C40 C39 H391 107.1 no
O1 C39 H392 111.0 no
C40 C39 H392 111.1 no
H391 C39 H392 109.5 no
C41 C40 C391 108.71(10) yes
C41 C40 H403 111.5 no
C391 C40 H403 103.6 no
C41 C40 H404 109.3 no
C391 C40 H404 114.2 no
H403 C40 H404 109.5 no
C39 C40 C41 108.58(10) yes
C39 C40 H401 108.9 no
C41 C40 H401 111.3 no
C39 C40 H402 109.7 no
C41 C40 H402 108.9 no
H401 C40 H402 109.5 no
C40 C41 C42 102.9(3) yes
C40 C41 H411 103.7 no
C42 C41 H411 104.5 no
C40 C41 H412 117.3 no
C42 C41 H412 117.4 no
H411 C41 H412 109.5 no
C41 C42 O11 108.5(4) yes
C41 C42 H421 111.6 no
O11 C42 H421 126.1 no
C41 C42 H422 104.1 no
O11 C42 H422 93.7 no
H421 C42 H422 109.5 no
C41 C42 O1 109.3(4) yes
C41 C42 H421 111.6 no
O1 C42 H421 110.0 no
C41 C42 H422 104.1 no
O1 C42 H422 112.2 no
H421 C42 H422 109.5 no
O2 C43 C44 107.1(7) yes
O2 C43 H431 111.6 no
C44 C43 H431 110.9 no
O2 C43 H432 109.5 no
C44 C43 H432 108.2 no
H431 C43 H432 109.5 no
C43 C44 C45 107.6(10) yes
C43 C44 H441 108.9 no
C45 C44 H441 106.6 no
C43 C44 H442 112.8 no
C45 C44 H442 111.3 no
H441 C44 H442 109.5 no
C44 C45 C46 104.5(9) yes
C44 C45 H451 111.9 no
C46 C45 H451 112.0 no
C44 C45 H452 107.4 no
C46 C45 H452 111.5 no
H451 C45 H452 109.5 no
O2 C46 C45 108.1(6) yes
O2 C46 H461 111.2 no
C45 C46 H461 107.0 no
O2 C46 H462 109.8 no
C45 C46 H462 111.2 no
H461 C46 H462 109.5 no
O3 C47 C48 109.0(8) yes
O3 C47 H471 110.9 no
C48 C47 H471 110.2 no
O3 C47 H472 109.4 no
C48 C47 H472 107.8 no
H471 C47 H472 109.5 no
C47 C48 C49 104.6(10) yes
C47 C48 H481 114.0 no
C49 C48 H481 112.4 no
C47 C48 H482 108.0 no
C49 C48 H482 108.1 no
H481 C48 H482 109.5 no
C48 C49 C50 105.5(11) yes
C48 C49 H491 106.1 no
C50 C49 H491 113.7 no
C48 C49 H492 109.7 no
C50 C49 H492 112.0 no
H491 C49 H492 109.5 no
O3 C50 C49 110.3(8) yes
O3 C50 H501 110.2 no
C49 C50 H501 107.7 no
O3 C50 H502 111.7 no
C49 C50 H502 107.3 no
H501 C50 H502 109.5 no
O4 C51 C52 88.3(14) yes
O4 C51 H511 106.2 no
C52 C51 H511 110.0 no
O4 C51 H512 120.1 no
C52 C51 H512 120.7 no
H511 C51 H512 109.5 no
O41 C51 C52 101.6(10) yes
O41 C51 H511 131.0 no
C52 C51 H511 110.0 no
O41 C51 H512 83.5 no
C52 C51 H512 120.7 no
H511 C51 H512 109.5 no
C51 C52 C53 110.5(15) yes
C51 C52 H521 114.1 no
C53 C52 H521 121.4 no
C51 C52 H522 98.7 no
C53 C52 H522 99.1 no
H521 C52 H522 109.5 no
C52 C53 C54 99.9(16) yes
C52 C53 H531 97.7 no
C54 C53 H531 110.7 no
C52 C53 H532 120.2 no
C54 C53 H532 117.1 no
H531 C53 H532 109.5 no
O4 C54 C53 108.5(15) yes
O4 C54 H541 106.8 no
C53 C54 H541 107.6 no
O4 C54 H542 119.3 no
C53 C54 H542 104.6 no
H541 C54 H542 109.5 no
O41 C54 C53 112.0(14) yes
O41 C54 H541 133.5 no
C53 C54 H541 107.6 no
O41 C54 H542 83.2 no
C53 C54 H542 104.6 no
H541 C54 H542 109.5 no
O5 C55 C56 111.8(13) yes
O5 C55 H551 107.1 no
C56 C55 H551 104.3 no
O5 C55 H552 114.8 no
C56 C55 H552 108.8 no
H551 C55 H552 109.5 no
C55 C56 C57 103.2(20) yes
C55 C56 H561 118.8 no
C57 C56 H561 117.7 no
C55 C56 H562 106.2 no
C57 C56 H562 99.2 no
H561 C56 H562 109.5 no
C56 C57 C58 122(2) yes
C56 C57 H571 98.3 no
C58 C57 H571 94.3 no
C56 C57 H572 114.9 no
C58 C57 H572 113.5 no
H571 C57 H572 109.5 no
O5 C58 C57 97.6(12) yes
O5 C58 H581 113.7 no
C57 C58 H581 126.3 no
O5 C58 H582 106.3 no
C57 C58 H582 101.2 no
H581 C58 H582 109.5 no
C1 C121 C131 109.68(7) yes
C1 C121 C141 109.67(7) yes
C131 C121 C141 109.26(7) yes
C1 C121 C151 109.67(7) yes
C131 C121 C151 109.27(7) yes
C141 C121 C151 109.27(7) yes
C121 C131 H1311 111.7 no
C121 C131 H1312 106.1 no
H1311 C131 H1312 109.5 no
C121 C131 H1313 110.6 no
H1311 C131 H1313 109.5 no
H1312 C131 H1313 109.5 no
C121 C141 H1411 107.6 no
C121 C141 H1412 108.6 no
H1411 C141 H1412 109.5 no
C121 C141 H1413 112.2 no
H1411 C141 H1413 109.5 no
H1412 C141 H1413 109.5 no
C121 C151 H1511 111.3 no
C121 C151 H1512 109.5 no
H1511 C151 H1512 109.5 no
C121 C151 H1513 107.6 no
H1511 C151 H1513 109.5 no
H1512 C151 H1513 109.5 no
C20 C311 C321 109.67(6) yes
C20 C311 C331 109.67(7) yes
C321 C311 C331 109.26(7) yes
C20 C311 C341 109.68(6) yes
C321 C311 C341 109.28(7) yes
C331 C311 C341 109.27(7) yes
C311 C321 H3211 109.8 no
C311 C321 H3212 110.1 no
H3211 C321 H3212 109.5 no
C311 C321 H3213 108.5 no
H3211 C321 H3213 109.5 no
H3212 C321 H3213 109.5 no
C311 C331 H3311 110.4 no
C311 C331 H3312 108.3 no
H3311 C331 H3312 109.5 no
C311 C331 H3313 109.7 no
H3311 C331 H3313 109.5 no
H3312 C331 H3313 109.5 no
C311 C341 H3411 110.4 no
C311 C341 H3412 108.1 no
H3411 C341 H3412 109.5 no
C311 C341 H3413 109.9 no
H3411 C341 H3413 109.5 no
H3412 C341 H3413 109.5 no
C30 C351 C361 109.69(7) yes
C30 C351 C371 109.67(7) yes
C361 C351 C371 109.25(7) yes
C30 C351 C381 109.67(7) yes
C361 C351 C381 109.27(7) yes
C371 C351 C381 109.27(7) yes
C351 C361 H3611 111.2 no
C351 C361 H3612 113.4 no
H3611 C361 H3612 109.5 no
C351 C361 H3613 103.6 no
H3611 C361 H3613 109.5 no
H3612 C361 H3613 109.5 no
C351 C371 H3711 106.0 no
C351 C371 H3712 104.3 no
H3711 C371 H3712 109.5 no
C351 C371 H3713 117.8 no
H3711 C371 H3713 109.5 no
H3712 C371 H3713 109.5 no
C351 C381 H3811 109.4 no
C351 C381 H3812 109.8 no
H3811 C381 H3812 109.5 no
C351 C381 H3813 109.2 no
H3811 C381 H3813 109.5 no
H3812 C381 H3813 109.5 no
O11 C391 C40 110.11(10) yes
O11 C391 H3911 115.5 no
C40 C391 H3911 114.7 no
O11 C391 H3912 101.9 no
C40 C391 H3912 103.7 no
H3911 C391 H3912 109.5 no

loop_
_geom_bond_atom_site_label_1
_geom_bond_atom_site_label_2
_geom_bond_distance
_geom_bond_publ_flag
Co1 Cl1 2.4821(16) yes
Co1 N2 2.015(5) yes
Co1 N3 2.053(5) yes
Co1 N4 2.051(5) yes
Co1 N10 2.046(5) yes
Co2 Cl1 2.5302(15) yes
Co2 N5 2.043(5) yes
Co2 N7 2.009(5) yes
Co2 N8 2.065(5) yes
Co2 N9 2.093(5) yes
O1 C39 1.458(4) yes
O1 C42 1.459(5) yes
O2 C43 1.437(5) yes
O2 C46 1.440(5) yes
O2 Li1 1.863(14) yes
O3 C47 1.435(5) yes
O3 C50 1.435(5) yes
O4 C51 1.446(5) yes
O4 C54 1.446(5) yes
O5 C55 1.450(6) yes
O5 C58 1.435(6) yes
O11 C42 1.424(5) yes
O11 C391 1.425(4) yes
O41 C51 1.446(5) yes
O41 C54 1.446(5) yes
N1 N2 1.361(7) yes
N1 C1 1.341(7) yes
N2 C3 1.358(7) yes
N3 C4 1.344(7) yes
N3 C8 1.346(7) yes
N4 N5 1.360(6) yes
N4 C9 1.342(7) yes
N5 C11 1.358(7) yes
N6 N7 1.355(7) yes
N6 C20 1.335(7) yes
N7 C22 1.361(7) yes
N8 C23 1.345(7) yes
N8 C27 1.336(7) yes
N9 N10 1.355(6) yes
N9 C28 1.335(7) yes
N10 C30 1.347(7) yes
C1 C2 1.391(9) yes
C1 C121 1.519(7) yes
C1 C2 1.391(9) yes
C1 C12 1.531(6) yes
C2 C3 1.376(8) yes
C2 H21 0.950 no
C3 C4 1.462(8) yes
C4 C5 1.376(8) yes
C5 C6 1.375(9) yes
C5 H51 0.950 no
C6 C7 1.385(8) yes
C6 H61 0.950 no
C7 C8 1.383(8) yes
C7 H71 0.950 no
C8 C9 1.468(7) yes
C9 C10 1.384(8) yes
C10 C11 1.387(8) yes
C10 H101 0.950 no
C11 C16 1.517(7) yes
C12 C13 1.515(6) yes
C12 C14 1.529(6) yes
C12 C15 1.516(6) yes
C13 H131 0.950 no
C13 H132 0.950 no
C13 H133 0.950 no
C14 H141 0.950 no
C14 H142 0.950 no
C14 H143 0.950 no
C15 H151 0.950 no
C15 H152 0.950 no
C15 H153 0.950 no
C16 C17 1.523(9) yes
C16 C18 1.541(9) yes
C16 C19 1.519(9) yes
C17 H171 0.950 no
C17 H172 0.950 no
C17 H173 0.950 no
C18 H181 0.950 no
C18 H182 0.950 no
C18 H183 0.950 no
C19 H191 0.950 no
C19 H192 0.950 no
C19 H193 0.950 no
C20 C21 1.390(8) yes
C20 C311 1.519(6) yes
C20 C21 1.390(8) yes
C20 C31 1.517(7) yes
C21 C22 1.375(8) yes
C21 H211 0.950 no
C22 C23 1.448(8) yes
C23 C24 1.395(8) yes
C24 C25 1.376(9) yes
C24 H241 0.950 no
C25 C26 1.393(9) yes
C25 H251 0.950 no
C26 C27 1.397(8) yes
C26 H261 0.950 no
C27 C28 1.459(8) yes
C28 C29 1.407(8) yes
C29 C30 1.394(8) yes
C29 H291 0.950 no
C30 C351 1.531(6) yes
C30 C35 1.511(6) yes
C31 C32 1.526(7) yes
C31 C33 1.523(7) yes
C31 C34 1.524(7) yes
C32 H321 0.950 no
C32 H322 0.950 no
C32 H323 0.950 no
C33 H331 0.950 no
C33 H332 0.950 no
C33 H333 0.950 no
C34 H341 0.950 no
C34 H342 0.950 no
C34 H343 0.950 no
C35 C36 1.522(6) yes
C35 C37 1.521(7) yes
C35 C38 1.520(6) yes
C36 H361 0.950 no
C36 H362 0.950 no
C36 H363 0.950 no
C37 H371 0.950 no
C37 H372 0.950 no
C37 H373 0.950 no
C38 H381 0.950 no
C38 H382 0.950 no
C38 H383 0.950 no
C39 C40 1.450(7) yes
C39 H391 0.950 no
C39 H392 0.950 no
C40 C41 1.422(6) yes
C40 C391 1.377(8) yes
C40 H403 0.950 no
C40 H404 0.950 no
C40 C41 1.422(6) yes
C40 H401 0.950 no
C40 H402 0.950 no
C41 C42 1.527(8) yes
C41 H411 0.950 no
C41 H412 0.950 no
C42 H421 0.950 no
C42 H422 0.950 no
C42 H421 0.950 no
C42 H422 0.950 no
C43 C44 1.470(14) yes
C43 H431 0.950 no
C43 H432 0.950 no
C44 C45 1.439(16) yes
C44 H441 0.950 no
C44 H442 0.950 no
C45 C46 1.439(12) yes
C45 H451 0.950 no
C45 H452 0.950 no
C46 H461 0.950 no
C46 H462 0.950 no
C47 C48 1.449(14) yes
C47 H471 0.950 no
C47 H472 0.950 no
C48 C49 1.503(16) yes
C48 H481 0.950 no
C48 H482 0.950 no
C49 C50 1.433(16) yes
C49 H491 0.950 no
C49 H492 0.950 no
C50 H501 0.950 no
C50 H502 0.950 no
C51 C52 1.577(19) yes
C51 H511 0.950 no
C51 H512 0.950 no
C51 C52 1.577(19) yes
C51 H511 0.950 no
C51 H512 0.950 no
C52 C53 1.351(17) yes
C52 H521 0.950 no
C52 H522 0.950 no
C53 C54 1.41(2) yes
C53 H531 0.950 no
C53 H532 0.950 no
C54 H541 0.950 no
C54 H542 0.950 no
C54 H541 0.950 no
C54 H542 0.950 no
C55 C56 1.277(19) yes
C55 H551 0.950 no
C55 H552 0.950 no
C56 C57 1.25(2) yes
C56 H561 0.950 no
C56 H562 0.950 no
C57 C58 1.38(3) yes
C57 H571 0.950 no
C57 H572 0.950 no
C58 H581 0.950 no
C58 H582 0.950 no
C121 C131 1.519(7) yes
C121 C141 1.518(7) yes
C121 C151 1.522(7) yes
C131 H1311 0.950 no
C131 H1312 0.950 no
C131 H1313 0.950 no
C141 H1411 0.950 no
C141 H1412 0.950 no
C141 H1413 0.950 no
C151 H1511 0.950 no
C151 H1512 0.950 no
C151 H1513 0.950 no
C311 C321 1.514(6) yes
C311 C331 1.520(6) yes
C311 C341 1.527(6) yes
C321 H3211 0.950 no
C321 H3212 0.950 no
C321 H3213 0.950 no
C331 H3311 0.950 no
C331 H3312 0.950 no
C331 H3313 0.950 no
C341 H3411 0.950 no
C341 H3412 0.950 no
C341 H3413 0.950 no
C351 C361 1.524(7) yes
C351 C371 1.524(7) yes
C351 C381 1.521(7) yes
C361 H3611 0.950 no
C361 H3612 0.950 no
C361 H3613 0.950 no
C371 H3711 0.950 no
C371 H3712 0.950 no
C371 H3713 0.950 no
C381 H3811 0.950 no
C381 H3812 0.950 no
C381 H3813 0.950 no
C391 H3911 0.950 no
C391 H3912 0.950 no

loop_
_geom_torsion_atom_site_label_1
_geom_torsion_atom_site_label_2
_geom_torsion_atom_site_label_3
_geom_torsion_atom_site_label_4
_geom_torsion
_geom_torsion_publ_flag
N2 Co1 Cl1 Co2 171.96 no
N2 Co1 Cl1 Li1 21.70 no
N3 Co1 Cl1 Co2 -107.53 no
N3 Co1 Cl1 Li1 102.21 no
N4 Co1 Cl1 Co2 -38.39 no
N4 Co1 Cl1 Li1 171.35 no
N10 Co1 Cl1 Co2 55.02 no
N10 Co1 Cl1 Li1 -95.24 no
Cl1 Co1 N2 N1 -46.27 no
Cl1 Co1 N2 C3 149.42 no
N3 Co1 N2 N1 176.10 no
N3 Co1 N2 C3 11.79 no
N4 Co1 N2 N1 -151.93 no
N4 Co1 N2 C3 43.77 no
N10 Co1 N2 N1 51.56 no
N10 Co1 N2 C3 -112.75 no
Cl1 Co1 N3 C4 -96.73 no
Cl1 Co1 N3 C8 79.14 no
N2 Co1 N3 C4 -8.27 no
N2 Co1 N3 C8 167.61 no
N4 Co1 N3 C4 -171.59 no
N4 Co1 N3 C8 4.29 no
N10 Co1 N3 C4 105.07 no
N10 Co1 N3 C8 -79.05 no
Cl1 Co1 N4 N5 45.04 no
Cl1 Co1 N4 C9 -146.33 no
N2 Co1 N4 N5 152.65 no
N2 Co1 N4 C9 -38.73 no
N3 Co1 N4 N5 -175.06 no
N3 Co1 N4 C9 -6.43 no
N10 Co1 N4 N5 -48.37 no
N10 Co1 N4 C9 120.26 no
Cl1 Co1 N10 N9 -38.96 no
Cl1 Co1 N10 C30 132.11 no
N2 Co1 N10 N9 -139.80 no
N2 Co1 N10 C30 31.28 no
N3 Co1 N10 N9 126.66 no
N3 Co1 N10 C30 -62.26 no
N4 Co1 N10 N9 52.29 no
N4 Co1 N10 C30 -136.63 no
N5 Co2 Cl1 Co1 40.32 no
N5 Co2 Cl1 Li1 106.99 no
N7 Co2 Cl1 Co1 158.40 no
N7 Co2 Cl1 Li1 -134.93 no
N8 Co2 Cl1 Co1 -112.87 no
N8 Co2 Cl1 Li1 -46.21 no
N9 Co2 Cl1 Co1 -48.25 no
N9 Co2 Cl1 Li1 18.41 no
Cl1 Co2 N5 N4 -24.39 no
Cl1 Co2 N5 C11 151.57 no
N7 Co2 N5 N4 -139.54 no
N7 Co2 N5 C11 36.43 no
N8 Co2 N5 N4 128.02 no
N8 Co2 N5 C11 -56.02 no
N9 Co2 N5 N4 57.57 no
N9 Co2 N5 C11 -126.47 no
Cl1 Co2 N7 N6 -59.36 no
Cl1 Co2 N7 C22 127.81 no
N5 Co2 N7 N6 52.09 no
N5 Co2 N7 C22 -120.74 no
N8 Co2 N7 N6 177.51 no
N8 Co2 N7 C22 4.67 no
N9 Co2 N7 N6 -167.01 no
N9 Co2 N7 C22 20.16 no
Cl1 Co2 N8 C23 -108.84 no
Cl1 Co2 N8 C27 73.24 no
N5 Co2 N8 C23 104.61 no
N5 Co2 N8 C27 -73.32 no
N7 Co2 N8 C23 -4.63 no
N7 Co2 N8 C27 177.44 no
N9 Co2 N8 C23 -177.20 no
N9 Co2 N8 C27 4.87 no
Cl1 Co2 N9 N10 46.66 no
Cl1 Co2 N9 C28 -133.36 no
N5 Co2 N9 N10 -55.39 no
N5 Co2 N9 C28 124.58 no
N7 Co2 N9 N10 160.40 no
N7 Co2 N9 C28 -19.62 no
N8 Co2 N9 N10 176.19 no
N8 Co2 N9 C28 -3.83 no
Co1 Cl1 Li1 O1 -123.81 no
Co1 Cl1 Li1 O2 114.58 no
Co1 Cl1 Li1 N1 -13.95 no
Co2 Cl1 Li1 O1 169.27 no
Co2 Cl1 Li1 O2 47.67 no
Co2 Cl1 Li1 N1 -80.87 no
C42 O1 C39 C40 1.00 no
Li1 O1 C39 C40 -174.59 no
C39 O1 C42 C41 12.80 no
Li1 O1 C42 C41 -173.98 no
C39 O1 Li1 Cl1 67.24 no
C39 O1 Li1 O2 -179.37 no
C39 O1 Li1 N1 -48.45 no
C42 O1 Li1 Cl1 -105.61 no
C42 O1 Li1 O2 7.78 no
C42 O1 Li1 N1 138.70 no
C46 O2 C43 C44 22.22 no
Li1 O2 C43 C44 -160.76 no
C43 O2 C46 C45 -31.00 no
Li1 O2 C46 C45 152.20 no
C43 O2 Li1 Cl1 -22.91 no
C43 O2 Li1 O1 -136.35 no
C43 O2 Li1 N1 100.72 no
C46 O2 Li1 Cl1 153.28 no
C46 O2 Li1 O1 39.83 no
C46 O2 Li1 N1 -83.09 no
C51 O4 C54 C53 37.85 no
C54 O4 C51 C52 -47.23 no
C47 O3 C50 C49 -22.60 no
C50 O3 C47 C48 26.88 no
C55 O5 C58 C57 -11.07 no
C58 O5 C55 C56 14.93 no
N2 N1 C1 C12 174.64 no
C1 N1 N2 Co1 -164.38 no
C1 N1 N2 C3 0.70 no
Li1 N1 N2 Co1 34.90 no
N2 N1 Li1 O2 -124.75 no
C1 N1 Li1 Cl1 -151.07 no
C1 N1 Li1 O1 -40.39 no
Li1 N1 C1 C2 144.38 no
Li1 N1 C1 C12 -39.91 no
C1 N1 Li1 O2 88.78 no
N2 N1 Li1 Cl1 -4.61 no
N2 N1 Li1 O1 106.07 no
Li1 N1 N2 C3 -160.02 no
N2 N1 C1 C2 -1.07 no
N1 N2 C3 C2 -0.06 no
N1 N2 C3 C4 178.11 no
Co1 N2 C3 C2 168.01 no
Co1 N2 C3 C4 -13.82 no
C8 N3 C4 C3 -172.35 no
C8 N3 C4 C5 4.14 no
C4 N3 C8 C7 -2.76 no
Co1 N3 C8 C9 -1.69 no
Co1 N3 C8 C7 -178.46 no
Co1 N3 C4 C3 3.45 no
Co1 N3 C4 C5 179.93 no
C4 N3 C8 C9 174.00 no
C9 N4 N5 Co2 176.17 no
N5 N4 C9 C10 0.36 no
Co1 N4 N5 C11 167.97 no
Co1 N4 N5 Co2 -14.39 no
C9 N4 N5 C11 -1.47 no
Co1 N4 C9 C8 7.60 no
Co1 N4 C9 C10 -170.79 no
N5 N4 C9 C8 178.75 no
N4 N5 C11 C16 -175.21 no
Co2 N5 C11 C10 -173.89 no
Co2 N5 C11 C16 8.88 no
N4 N5 C11 C10 2.02 no
C20 N6 N7 C22 -0.48 no
C20 N6 N7 Co2 -173.62 no
N7 N6 C20 C311 173.05 no
N7 N6 C20 C21 -0.26 no
N6 N7 C22 C21 1.04 no
Co2 N7 C22 C23 -4.24 no
Co2 N7 C22 C21 175.76 no
N6 N7 C22 C23 -178.96 no
C27 N8 C23 C22 -178.44 no
C23 N8 C27 C28 177.26 no
C23 N8 C27 C26 -0.74 no
Co2 N8 C23 C22 3.70 no
C27 N8 C23 C24 1.97 no
Co2 N8 C27 C26 177.03 no
Co2 N8 C27 C28 -4.98 no
Co2 N8 C23 C24 -175.89 no
Co2 N9 C28 C27 2.54 no
Co2 N9 C28 C29 -179.82 no
Co2 N9 N10 Co1 -5.97 no
Co2 N9 N10 C30 179.30 no
N10 N9 C28 C27 -177.47 no
C28 N9 N10 Co1 174.05 no
C28 N9 N10 C30 -0.68 no
N10 N9 C28 C29 0.16 no
N9 N10 C30 C29 0.93 no
N9 N10 C30 C35 172.11 no
Co1 N10 C30 C29 -170.00 no
Co1 N10 C30 C35 1.18 no
N1 C1 C12 C14 55.29 no
N1 C1 C2 C3 1.03 no
C2 C1 C12 C15 -10.09 no
C12 C1 C2 C3 -174.05 no
N1 C1 C12 C13 -64.70 no
N1 C1 C12 C15 175.24 no
C2 C1 C12 C13 109.97 no
C2 C1 C12 C14 -130.04 no
C1 C2 C3 C4 -178.19 no
C1 C2 C3 N2 -0.58 no
C2 C3 C4 C5 7.99 no
N2 C3 C4 N3 6.64 no
C2 C3 C4 N3 -175.87 no
N2 C3 C4 C5 -169.50 no
N3 C4 C5 C6 -2.31 no
C3 C4 C5 C6 173.54 no
C4 C5 C6 C7 -0.76 no
C5 C6 C7 C8 2.08 no
C6 C7 C8 N3 -0.37 no
C6 C7 C8 C9 -176.49 no
C7 C8 C9 N4 172.65 no
N3 C8 C9 N4 -3.75 no
N3 C8 C9 C10 174.05 no
C7 C8 C9 C10 -9.55 no
C8 C9 C10 C11 -177.01 no
N4 C9 C10 C11 0.87 no
C9 C10 C11 N5 -1.77 no
C9 C10 C11 C16 175.21 no
N5 C11 C16 C19 166.71 no
C10 C11 C16 C17 110.68 no
N5 C11 C16 C17 -72.70 no
N5 C11 C16 C18 47.84 no
C10 C11 C16 C19 -9.91 no
C10 C11 C16 C18 -128.78 no
C21 C20 C311 C331 86.33 no
C311 C20 C21 C22 -171.65 no
N6 C20 C21 C22 0.87 no
N6 C20 C311 C321 154.44 no
N6 C20 C311 C331 -85.60 no
C21 C20 C311 C341 -153.73 no
N6 C20 C311 C341 34.34 no
C21 C20 C311 C321 -33.64 no
C20 C21 C22 C23 178.86 no
C20 C21 C22 N7 -1.15 no
C21 C22 C23 N8 -179.70 no
C21 C22 C23 C24 -0.15 no
N7 C22 C23 C24 179.85 no
N7 C22 C23 N8 0.31 no
C22 C23 C24 C25 179.01 no
N8 C23 C24 C25 -1.47 no
C23 C24 C25 C26 -0.18 no
C24 C25 C26 C27 1.38 no
C25 C26 C27 N8 -0.95 no
C25 C26 C27 C28 -178.58 no
C26 C27 C28 N9 179.23 no
C26 C27 C28 C29 2.47 no
N8 C27 C28 C29 -175.32 no
N8 C27 C28 N9 1.44 no
C27 C28 C29 C30 177.27 no
N9 C28 C29 C30 0.39 no
C28 C29 C30 C35 -171.59 no
C28 C29 C30 N10 -0.80 no
C29 C30 C35 C37 92.13 no
N10 C30 C35 C36 42.48 no
N10 C30 C35 C37 -77.45 no
C29 C30 C35 C38 -27.97 no
N10 C30 C35 C38 162.45 no
C29 C30 C35 C36 -147.94 no
O1 C39 C40 C41 -15.44 no
C39 C40 C41 C42 21.97 no
C40 C41 C42 O1 -21.89 no
O2 C43 C44 C45 -6.06 no
C43 C44 C45 C46 -12.65 no
C44 C45 C46 O2 27.28 no
O4 C51 C52 C53 50.50 no
C51 C52 C53 C54 -30.21 no
C52 C53 C54 O4 -3.27 no
O3 C47 C48 C49 -20.98 no
C47 C48 C49 C50 6.56 no
C48 C49 C50 O3 10.03 no
O5 C55 C56 C57 -11.04 no
C55 C56 C57 C58 3.00 no
C56 C57 C58 O5 6.01 no
